data_7712810
loop_
_publ_author_name
'Price, Amy N.'
'Gupta, Ankur K.'
'de Jong, Wibe A.'
'Arnold, Polly L.'

_publ_section_title
;
 Tris(carbene)borates; alternatives to cyclopentadienyls in
 organolanthanide chemistry.
;
_journal_name_full 'Dalton transactions (Cambridge, England : 2003)'
_journal_paper_doi 10.1039/d3dt00718a
_journal_year 2023
_chemical_formula_moiety 'C36 H40 B2 Ce I N12'
_chemical_formula_sum 'C36 H40 B2 Ce I N12'
_chemical_formula_weight 929.44
_chemical_name_systematic 'bis(Phenyl tris(3-methylimidazol-1-yl-2-ylidene)borate)-cerium(iii)iodide'
_chemical_properties_physical Air-sensitive
_space_group_crystal_system monoclinic
_space_group_IT_number 14
_space_group_name_Hall '-P 2yn'
_space_group_name_H-M_alt 'P 1 21/n 1'
_atom_sites_solution_hydrogens geom
_atom_sites_solution_primary dual
_audit_creation_date 2022-09-22
_audit_creation_method
;
Olex2 1.5
(compiled 2022.04.07 svn.rca3783a0 for OlexSys, GUI svn.r6498)
;
_audit_update_record
;
2023-01-12 deposited with the CCDC.	2023-04-06 downloaded from the CCDC.
;
_cell_angle_alpha 90
_cell_angle_beta 92.7150(10)
_cell_angle_gamma 90
_cell_formula_units_Z 4
_cell_length_a 8.61860(10)
_cell_length_b 21.6975(3)
_cell_length_c 20.3758(3)
_cell_measurement_reflns_used 46284
_cell_measurement_temperature 100.00(11)
_cell_measurement_theta_max 31.2830
_cell_measurement_theta_min 2.1090
_cell_volume 3806.04(9)
_computing_cell_refinement 'CrysAlisPro 1.171.41.123a (Rigaku OD, 2022)'
_computing_data_collection 'CrysAlisPro 1.171.41.123a (Rigaku OD, 2022)'
_computing_data_reduction 'CrysAlisPro 1.171.41.123a (Rigaku OD, 2022)'
_computing_molecular_graphics 'Olex2 1.5 (Dolomanov et al., 2009)'
_computing_publication_material 'Olex2 1.5 (Dolomanov et al., 2009)'
_computing_structure_refinement 'SHELXL 2018/3 (Sheldrick, 2015)'
_computing_structure_solution 'SHELXT 2018/2 (Sheldrick, 2018)'
_diffrn_ambient_environment N~2~
_diffrn_ambient_temperature 100.00(11)
_diffrn_detector 'Hybrid Pixel Array Detector'
_diffrn_detector_area_resol_mean 10.0000
_diffrn_detector_type HyPix
_diffrn_measured_fraction_theta_full 1.000
_diffrn_measured_fraction_theta_max 1.000
_diffrn_measurement_details
;
List of Runs (angles in degrees, time in seconds):

  # Type    Start    End  Width  t~exp~   \w     \q     \k     \f   Frames
#--------------------------------------------------------------------------
  1  \w    -18.00  25.00   0.50   10.54    --    4.95  77.00 -60.00   86
  2  \w     -7.00  78.00   0.50   10.54    --    4.95  37.00-150.00  170
  3  \w     -8.00  80.00   0.50   10.54    --    4.95  19.00-180.00  176
  4  \w     -1.00  25.00   0.50   10.54    --   -5.34 -99.00-150.00   52
  5  \w     12.00  37.00   0.50   10.54    --   -5.34-123.00 -83.51   50
  6  \w    -25.00  28.00   0.50   10.54    --    4.95 -77.00 -90.00  106
  7  \w    -25.00  28.00   0.50   10.54    --    4.95 -77.00   0.00  106
  8  \w      9.00  49.00   0.50   10.54    --    4.95-119.00  77.11   80
  9  \w     -7.00  38.00   0.50   10.54    --    4.95 -99.00 150.00   90
 10  \w    -25.00  28.00   0.50   10.54    --    4.95 -77.00  60.00  106
 11  \w    -59.00  10.00   0.50   10.54    --   -5.34 -57.00 -30.00  138
 12  \w    -69.00  -5.00   0.50   10.54    --    4.95 -19.00-180.00  128
 13  \w    -76.00 -42.00   0.50   10.54    --   -5.34 -19.00  60.00   68
;
_diffrn_measurement_device 'four-circle diffractometer'
_diffrn_measurement_device_type 'XtaLAB Synergy, Dualflex, HyPix'
_diffrn_measurement_method '\w scans'
_diffrn_orient_matrix_type 'CrysAlisPro convention (1999,Acta A55,543-557)'
_diffrn_orient_matrix_UB_11 0.0145838000
_diffrn_orient_matrix_UB_12 -0.0241362000
_diffrn_orient_matrix_UB_13 0.0229535000
_diffrn_orient_matrix_UB_21 -0.0051099000
_diffrn_orient_matrix_UB_22 -0.0218439000
_diffrn_orient_matrix_UB_23 -0.0259048000
_diffrn_orient_matrix_UB_31 0.0809334000
_diffrn_orient_matrix_UB_32 0.0029733000
_diffrn_orient_matrix_UB_33 -0.0040900000
_diffrn_radiation_monochromator mirror
_diffrn_radiation_probe x-ray
_diffrn_radiation_type 'Mo K\a'
_diffrn_radiation_wavelength 0.71073
_diffrn_reflns_av_R_equivalents 0.0425
_diffrn_reflns_av_unetI/netI 0.0191
_diffrn_reflns_Laue_measured_fraction_full 1.000
_diffrn_reflns_Laue_measured_fraction_max 1.000
_diffrn_reflns_limit_h_max 10
_diffrn_reflns_limit_h_min -10
_diffrn_reflns_limit_k_max 27
_diffrn_reflns_limit_k_min -27
_diffrn_reflns_limit_l_max 25
_diffrn_reflns_limit_l_min -25
_diffrn_reflns_number 79661
_diffrn_reflns_point_group_measured_fraction_full 1.000
_diffrn_reflns_point_group_measured_fraction_max 1.000
_diffrn_reflns_theta_full 25.242
_diffrn_reflns_theta_max 26.370
_diffrn_reflns_theta_min 2.001
_diffrn_source 'micro-focus sealed X-ray tube'
_diffrn_source_type 'PhotonJet (Mo) X-ray Source'
_exptl_absorpt_coefficient_mu 2.051
_exptl_absorpt_correction_T_max 1.000
_exptl_absorpt_correction_T_min 0.531
_exptl_absorpt_correction_type gaussian
_exptl_absorpt_process_details
;
CrysAlisPro 1.171.41.123a (Rigaku Oxford Diffraction, 2022)
Numerical absorption correction based on gaussian integration over
a multifaceted crystal model
Empirical absorption correction using spherical harmonics,
implemented in SCALE3 ABSPACK scaling algorithm.
;
_exptl_crystal_colour 'clear orangish yellow'
_exptl_crystal_colour_lustre clear
_exptl_crystal_colour_modifier orangish
_exptl_crystal_colour_primary yellow
_exptl_crystal_density_diffrn 1.622
_exptl_crystal_description plate
_exptl_crystal_F_000 1844
_exptl_crystal_preparation 'Salt metathesis from CeI3 and Li[TCMe]'
_exptl_crystal_recrystallization_method 'From thf and diethyl ether'
_exptl_crystal_size_max 0.296
_exptl_crystal_size_mid 0.164
_exptl_crystal_size_min 0.058
_refine_diff_density_max 0.871
_refine_diff_density_min -0.531
_refine_diff_density_rms 0.074
_refine_ls_extinction_method none
_refine_ls_goodness_of_fit_ref 1.051
_refine_ls_hydrogen_treatment constr
_refine_ls_matrix_type full
_refine_ls_number_parameters 475
_refine_ls_number_reflns 7779
_refine_ls_number_restraints 0
_refine_ls_restrained_S_all 1.051
_refine_ls_R_factor_all 0.0265
_refine_ls_R_factor_gt 0.0217
_refine_ls_shift/su_max 0.002
_refine_ls_shift/su_mean 0.000
_refine_ls_structure_factor_coef Fsqd
_refine_ls_weighting_details 'w=1/[\s^2^(Fo^2^)+(0.0186P)^2^+5.2228P] where P=(Fo^2^+2Fc^2^)/3'
_refine_ls_weighting_scheme calc
_refine_ls_wR_factor_gt 0.0481
_refine_ls_wR_factor_ref 0.0498
_reflns_Friedel_coverage 0.000
_reflns_number_gt 6974
_reflns_number_total 7779
_reflns_threshold_expression 'I > 2\s(I)'
_cod_data_source_file d3dt00718a2.cif
_cod_data_source_block pla21008_refin_092222
_cod_database_code 7712810
_shelx_shelxl_version_number 2018/3
_chemical_oxdiff_formula 'Ce1 N12  C36  H40 I1 B2'
_shelx_space_group_comment
;
The symmetry employed for this shelxl refinement is uniquely defined
by the following loop, which should always be used as a source of
symmetry information in preference to the above space-group names.
They are only intended as comments.
;
_shelx_estimated_absorpt_t_max 0.887
_shelx_estimated_absorpt_t_min 0.578
_olex2_refinement_description
;
1. Fixed Uiso
 At 1.2 times of:
  All C(H) groups
 At 1.5 times of:
  All C(H,H,H) groups
2.a Aromatic/amide H refined with riding coordinates:
 C22(H22), C21(H21), C18(H18), C15(H15), C17(H17), C23(H23), C13(H13),
 C19(H19), C36(H36), C29(H29), C35(H35), C14(H14), C26(H26), C16(H16), C30(H30),
  C34(H34), C24(H24), C20(H20), C32(H32), C33(H33), C28(H28), C27(H27)
2.b Idealised Me refined as rotating group:
 C9(H9A,H9B,H9C), C7(H7A,H7B,H7C), C10(H10A,H10B,H10C), C11(H11A,H11B,H11C),
 C8(H8A,H8B,H8C), C12(H12A,H12B,H12C)
;
_olex2_exptl_crystal_mounting_method 'In fomblin on a glass fiber loop'
_olex2_submission_special_instructions 'No special instructions were received'
_oxdiff_exptl_absorpt_empirical_details
;
Empirical correction (ABSPACK) includes:
- Absorption correction using spherical harmonics
- Frame scaling
;
_oxdiff_exptl_absorpt_empirical_full_max 1.228
_oxdiff_exptl_absorpt_empirical_full_min 0.804

loop_
_space_group_symop_operation_xyz
'x, y, z'
'-x+1/2, y+1/2, -z+1/2'
'-x, -y, -z'
'x-1/2, -y-1/2, z-1/2'

loop_
_atom_site_label
_atom_site_type_symbol
_atom_site_fract_x
_atom_site_fract_y
_atom_site_fract_z
_atom_site_U_iso_or_equiv
_atom_site_adp_type
_atom_site_occupancy
_atom_site_site_symmetry_order
_atom_site_calc_flag
_atom_site_refinement_flags_posn
_atom_site_refinement_flags_adp
_atom_site_refinement_flags_occupancy
_atom_site_disorder_assembly
_atom_site_disorder_group
Ce1 Ce 0.45935(2) 0.70536(2) 0.43487(2) 0.01201(4) Uani 1 1 d . . . . .
I1 I 0.38115(2) 0.75017(2) 0.58425(2) 0.02559(5) Uani 1 1 d . . . . .
N6 N 0.6526(2) 0.75671(9) 0.28156(9) 0.0147(4) Uani 1 1 d . . . . .
N5 N 0.6555(2) 0.82725(9) 0.35629(9) 0.0135(4) Uani 1 1 d . . . . .
N7 N 0.3379(2) 0.54934(9) 0.41861(9) 0.0145(4) Uani 1 1 d . . . . .
N11 N 0.5609(2) 0.56560(9) 0.34538(9) 0.0152(4) Uani 1 1 d . . . . .
N10 N 0.2035(2) 0.69723(9) 0.28088(9) 0.0164(4) Uani 1 1 d . . . . .
N3 N 0.4500(2) 0.86744(9) 0.43272(9) 0.0149(4) Uani 1 1 d . . . . .
N1 N 0.7073(2) 0.83195(9) 0.48069(9) 0.0162(4) Uani 1 1 d . . . . .
N9 N 0.2914(2) 0.60761(9) 0.30903(9) 0.0139(4) Uani 1 1 d . . . . .
N12 N 0.7794(2) 0.61160(9) 0.36700(9) 0.0166(4) Uani 1 1 d . . . . .
N2 N 0.7832(2) 0.76129(10) 0.54933(10) 0.0206(4) Uani 1 1 d . . . . .
N4 N 0.2159(2) 0.83713(9) 0.44773(9) 0.0178(4) Uani 1 1 d . . . . .
N8 N 0.2584(2) 0.56882(9) 0.51491(10) 0.0206(4) Uani 1 1 d . . . . .
C3 C 0.6031(2) 0.76888(11) 0.34295(11) 0.0144(4) Uani 1 1 d . . . . .
C2 C 0.7096(3) 0.76947(11) 0.48917(11) 0.0171(5) Uani 1 1 d . . . . .
C1 C 0.3521(2) 0.81858(11) 0.42345(11) 0.0150(4) Uani 1 1 d . . . . .
C22 C 0.1447(3) 0.65667(11) 0.23361(11) 0.0197(5) Uani 1 1 d . . . . .
H22 H 0.078785 0.666289 0.196346 0.024 Uiso 1 1 calc R U . . .
C4 C 0.6248(2) 0.61581(11) 0.37721(11) 0.0154(4) Uani 1 1 d . . . . .
C9 C 0.6249(3) 0.69998(11) 0.24412(11) 0.0204(5) Uani 1 1 d . . . . .
H9A H 0.717086 0.673600 0.248417 0.031 Uiso 1 1 calc R U . . .
H9B H 0.603292 0.710123 0.197717 0.031 Uiso 1 1 calc R U . . .
H9C H 0.535634 0.678190 0.261132 0.031 Uiso 1 1 calc R U . . .
C21 C 0.2000(3) 0.60090(11) 0.25115(11) 0.0198(5) Uani 1 1 d . . . . .
H21 H 0.180290 0.563416 0.228150 0.024 Uiso 1 1 calc R U . . .
C5 C 0.2932(2) 0.66788(10) 0.32751(11) 0.0142(4) Uani 1 1 d . . . . .
C7 C 0.0802(3) 0.79769(13) 0.44915(13) 0.0249(5) Uani 1 1 d . . . . .
H7A H -0.000690 0.813238 0.418013 0.037 Uiso 1 1 calc R U . . .
H7B H 0.041070 0.797548 0.493538 0.037 Uiso 1 1 calc R U . . .
H7C H 0.108516 0.755642 0.436878 0.037 Uiso 1 1 calc R U . . .
C18 C 0.7352(3) 0.80559(11) 0.25736(11) 0.0181(5) Uani 1 1 d . . . . .
H18 H 0.781664 0.807696 0.216071 0.022 Uiso 1 1 calc R U . . .
C10 C 0.8963(3) 0.65633(12) 0.38932(13) 0.0248(5) Uani 1 1 d . . . . .
H10A H 0.939297 0.676570 0.351212 0.037 Uiso 1 1 calc R U . . .
H10B H 0.979724 0.635224 0.414779 0.037 Uiso 1 1 calc R U . . .
H10C H 0.848553 0.687289 0.416984 0.037 Uiso 1 1 calc R U . . .
C15 C 0.7691(3) 0.86102(12) 0.53663(12) 0.0223(5) Uani 1 1 d . . . . .
H15 H 0.775989 0.904249 0.543586 0.027 Uiso 1 1 calc R U . . .
C17 C 0.7366(3) 0.84951(11) 0.30373(11) 0.0170(5) Uani 1 1 d . . . . .
H17 H 0.784526 0.888819 0.301167 0.020 Uiso 1 1 calc R U . . .
C23 C 0.3303(3) 0.49380(11) 0.45259(12) 0.0201(5) Uani 1 1 d . . . . .
H23 H 0.357222 0.454337 0.436430 0.024 Uiso 1 1 calc R U . . .
C6 C 0.2990(3) 0.59692(11) 0.45818(11) 0.0186(5) Uani 1 1 d . . . . .
C13 C 0.3757(3) 0.91378(12) 0.46608(12) 0.0218(5) Uani 1 1 d . . . . .
H13 H 0.419951 0.951998 0.479929 0.026 Uiso 1 1 calc R U . . .
C11 C 0.1709(3) 0.76304(11) 0.27899(13) 0.0259(6) Uani 1 1 d . . . . .
H11A H 0.200155 0.779960 0.236732 0.039 Uiso 1 1 calc R U . . .
H11B H 0.230788 0.783627 0.314715 0.039 Uiso 1 1 calc R U . . .
H11C H 0.059747 0.769847 0.284252 0.039 Uiso 1 1 calc R U . . .
C19 C 0.6761(3) 0.53166(11) 0.31664(12) 0.0198(5) Uani 1 1 d . . . . .
H19 H 0.661475 0.494750 0.292040 0.024 Uiso 1 1 calc R U . . .
C36 C 0.1774(3) 0.46515(11) 0.32475(12) 0.0199(5) Uani 1 1 d . . . . .
H36 H 0.133048 0.479367 0.363775 0.024 Uiso 1 1 calc R U . . .
C25 C 0.6959(3) 0.93472(11) 0.40848(11) 0.0187(5) Uani 1 1 d . . . . .
C29 C 0.9208(3) 1.00291(12) 0.40111(12) 0.0247(5) Uani 1 1 d . . . . .
H29 H 1.028662 1.009892 0.409634 0.030 Uiso 1 1 calc R U . . .
C35 C 0.0995(3) 0.41988(11) 0.28765(12) 0.0224(5) Uani 1 1 d . . . . .
H35 H 0.003540 0.404069 0.301400 0.027 Uiso 1 1 calc R U . . .
C14 C 0.2294(3) 0.89485(12) 0.47532(12) 0.0229(5) Uani 1 1 d . . . . .
H14 H 0.151193 0.916979 0.496673 0.027 Uiso 1 1 calc R U . . .
C26 C 0.6076(3) 0.98092(12) 0.37670(12) 0.0235(5) Uani 1 1 d . . . . .
H26 H 0.499816 0.974207 0.367637 0.028 Uiso 1 1 calc R U . . .
C16 C 0.8177(3) 0.81673(13) 0.57944(12) 0.0250(5) Uani 1 1 d . . . . .
H16 H 0.865965 0.822670 0.621849 0.030 Uiso 1 1 calc R U . . .
C30 C 0.8538(3) 0.94763(12) 0.41995(12) 0.0215(5) Uani 1 1 d . . . . .
H30 H 0.918001 0.917501 0.441459 0.026 Uiso 1 1 calc R U . . .
C31 C 0.3193(3) 0.49066(11) 0.30665(11) 0.0166(4) Uani 1 1 d . . . . .
C34 C 0.1611(3) 0.39804(11) 0.23125(13) 0.0232(5) Uani 1 1 d . . . . .
H34 H 0.109236 0.366593 0.206290 0.028 Uiso 1 1 calc R U . . .
C24 C 0.2783(3) 0.50597(11) 0.51208(12) 0.0211(5) Uani 1 1 d . . . . .
H24 H 0.258963 0.476979 0.545666 0.025 Uiso 1 1 calc R U . . .
C20 C 0.8126(3) 0.56054(11) 0.32996(12) 0.0205(5) Uani 1 1 d . . . . .
H20 H 0.911917 0.548145 0.316481 0.025 Uiso 1 1 calc R U . . .
C32 C 0.3757(3) 0.46816(11) 0.24796(12) 0.0208(5) Uani 1 1 d . . . . .
H32 H 0.469419 0.484831 0.232748 0.025 Uiso 1 1 calc R U . . .
C33 C 0.2999(3) 0.42234(12) 0.21106(12) 0.0236(5) Uani 1 1 d . . . . .
H33 H 0.343244 0.407674 0.171989 0.028 Uiso 1 1 calc R U . . .
C8 C 0.8084(3) 0.70163(14) 0.58053(13) 0.0313(6) Uani 1 1 d . . . . .
H8A H 0.728694 0.694601 0.612431 0.047 Uiso 1 1 calc R U . . .
H8B H 0.911352 0.700895 0.603133 0.047 Uiso 1 1 calc R U . . .
H8C H 0.802285 0.669176 0.547056 0.047 Uiso 1 1 calc R U . . .
C28 C 0.8301(3) 1.04737(12) 0.37011(13) 0.0286(6) Uani 1 1 d . . . . .
H28 H 0.874918 1.085218 0.357152 0.034 Uiso 1 1 calc R U . . .
B1 B 0.6272(3) 0.86614(12) 0.41972(12) 0.0151(5) Uani 1 1 d . . . . .
C27 C 0.6732(3) 1.03648(13) 0.35797(13) 0.0296(6) Uani 1 1 d . . . . .
H27 H 0.609879 1.067059 0.336755 0.036 Uiso 1 1 calc R U . . .
B2 B 0.3807(3) 0.55230(12) 0.34475(12) 0.0141(5) Uani 1 1 d . . . . .
C12 C 0.1888(4) 0.59924(14) 0.57000(15) 0.0402(8) Uani 1 1 d . . . . .
H12A H 0.259962 0.596712 0.608880 0.060 Uiso 1 1 calc R U . . .
H12B H 0.090700 0.578879 0.579149 0.060 Uiso 1 1 calc R U . . .
H12C H 0.169032 0.642595 0.559043 0.060 Uiso 1 1 calc R U . . .

loop_
_atom_site_aniso_label
_atom_site_aniso_U_11
_atom_site_aniso_U_22
_atom_site_aniso_U_33
_atom_site_aniso_U_23
_atom_site_aniso_U_13
_atom_site_aniso_U_12
Ce1 0.01228(6) 0.01412(6) 0.00978(6) 0.00082(5) 0.00220(4) -0.00154(5)
I1 0.02682(9) 0.03800(10) 0.01249(8) -0.00278(6) 0.00664(6) -0.00902(7)
N6 0.0150(9) 0.0174(10) 0.0121(9) -0.0005(7) 0.0046(7) 0.0000(7)
N5 0.0124(8) 0.0165(10) 0.0118(9) 0.0005(7) 0.0019(7) -0.0010(7)
N7 0.0130(9) 0.0159(10) 0.0144(9) 0.0014(7) 0.0002(7) -0.0015(7)
N11 0.0154(9) 0.0161(10) 0.0143(9) 0.0012(7) 0.0018(7) 0.0008(7)
N10 0.0176(9) 0.0157(10) 0.0157(9) 0.0031(7) -0.0001(7) -0.0008(7)
N3 0.0126(9) 0.0197(10) 0.0124(9) -0.0038(7) 0.0016(7) 0.0003(7)
N1 0.0121(9) 0.0243(11) 0.0123(9) -0.0037(8) 0.0021(7) -0.0036(8)
N9 0.0145(9) 0.0159(10) 0.0114(9) 0.0011(7) 0.0007(7) -0.0009(7)
N12 0.0113(9) 0.0226(10) 0.0159(10) 0.0024(8) 0.0014(7) -0.0007(7)
N2 0.0156(9) 0.0313(12) 0.0150(10) 0.0019(8) 0.0005(7) -0.0013(8)
N4 0.0131(9) 0.0228(10) 0.0175(10) -0.0030(8) 0.0022(7) -0.0011(8)
N8 0.0275(11) 0.0188(10) 0.0160(10) 0.0000(8) 0.0074(8) -0.0035(8)
C3 0.0139(10) 0.0166(11) 0.0126(11) 0.0007(8) 0.0013(8) 0.0013(8)
C2 0.0140(10) 0.0235(12) 0.0140(11) 0.0019(9) 0.0028(8) -0.0015(9)
C1 0.0118(10) 0.0180(11) 0.0152(11) 0.0019(9) 0.0014(8) 0.0009(8)
C22 0.0213(11) 0.0231(12) 0.0142(11) 0.0008(9) -0.0036(9) -0.0009(9)
C4 0.0141(10) 0.0174(11) 0.0148(11) 0.0047(9) 0.0030(8) 0.0015(8)
C9 0.0298(13) 0.0189(12) 0.0129(11) -0.0028(9) 0.0046(9) -0.0038(10)
C21 0.0248(12) 0.0191(12) 0.0153(11) -0.0021(9) -0.0027(9) -0.0014(9)
C5 0.0113(10) 0.0161(11) 0.0155(10) 0.0035(9) 0.0019(8) 0.0001(8)
C7 0.0135(11) 0.0326(14) 0.0291(13) -0.0034(11) 0.0066(9) -0.0041(10)
C18 0.0190(11) 0.0224(13) 0.0133(11) 0.0035(9) 0.0056(9) -0.0013(9)
C10 0.0147(11) 0.0279(14) 0.0317(14) -0.0023(11) 0.0009(10) -0.0036(10)
C15 0.0197(12) 0.0288(13) 0.0183(12) -0.0082(10) 0.0017(9) -0.0052(10)
C17 0.0175(11) 0.0166(12) 0.0172(11) 0.0013(9) 0.0049(9) -0.0025(9)
C23 0.0218(12) 0.0171(12) 0.0214(12) 0.0040(9) 0.0008(9) 0.0026(9)
C6 0.0210(11) 0.0194(12) 0.0160(11) 0.0009(9) 0.0060(9) -0.0033(9)
C13 0.0206(12) 0.0221(13) 0.0226(12) -0.0104(10) 0.0017(9) 0.0009(9)
C11 0.0362(14) 0.0148(12) 0.0258(13) 0.0026(10) -0.0092(11) 0.0023(10)
C19 0.0190(11) 0.0219(12) 0.0186(12) -0.0024(9) 0.0025(9) 0.0044(9)
C36 0.0184(11) 0.0213(12) 0.0199(12) -0.0018(9) 0.0005(9) 0.0008(9)
C25 0.0222(12) 0.0186(12) 0.0155(11) -0.0052(9) 0.0047(9) -0.0023(9)
C29 0.0246(12) 0.0251(13) 0.0250(13) -0.0067(10) 0.0064(10) -0.0097(10)
C35 0.0203(12) 0.0215(13) 0.0252(13) -0.0001(10) -0.0015(10) -0.0035(9)
C14 0.0189(12) 0.0286(14) 0.0213(12) -0.0121(10) 0.0033(9) 0.0038(10)
C26 0.0254(13) 0.0242(13) 0.0206(12) -0.0032(10) -0.0004(10) -0.0031(10)
C16 0.0209(12) 0.0416(15) 0.0121(11) -0.0037(10) -0.0028(9) -0.0038(11)
C30 0.0214(12) 0.0215(13) 0.0219(12) -0.0047(10) 0.0036(9) -0.0028(9)
C31 0.0180(11) 0.0156(11) 0.0162(11) 0.0021(9) 0.0011(8) 0.0011(9)
C34 0.0252(12) 0.0178(12) 0.0259(13) -0.0030(10) -0.0050(10) -0.0001(10)
C24 0.0237(12) 0.0198(12) 0.0200(12) 0.0058(10) 0.0021(9) -0.0028(9)
C20 0.0170(11) 0.0260(13) 0.0187(12) 0.0006(10) 0.0042(9) 0.0052(9)
C32 0.0208(12) 0.0213(13) 0.0206(12) 0.0003(10) 0.0022(9) -0.0009(9)
C33 0.0267(13) 0.0239(13) 0.0201(12) -0.0055(10) 0.0005(10) 0.0037(10)
C8 0.0308(14) 0.0399(16) 0.0227(13) 0.0095(12) -0.0031(11) 0.0033(12)
C28 0.0422(16) 0.0225(13) 0.0217(13) -0.0045(10) 0.0067(11) -0.0125(11)
B1 0.0135(12) 0.0188(13) 0.0133(12) -0.0017(10) 0.0022(9) -0.0017(9)
C27 0.0401(15) 0.0242(14) 0.0243(14) 0.0011(11) -0.0016(11) -0.0013(11)
B2 0.0136(11) 0.0155(12) 0.0132(12) 0.0014(9) 0.0018(9) 0.0007(9)
C12 0.068(2) 0.0267(15) 0.0289(15) -0.0009(12) 0.0297(14) -0.0054(14)

loop_
_atom_type_symbol
_atom_type_description
_atom_type_scat_dispersion_real
_atom_type_scat_dispersion_imag
_atom_type_scat_source
C C 0.0033 0.0016 'International Tables Vol C Tables 4.2.6.8 and 6.1.1.4'
H H 0.0000 0.0000 'International Tables Vol C Tables 4.2.6.8 and 6.1.1.4'
B B 0.0013 0.0007 'International Tables Vol C Tables 4.2.6.8 and 6.1.1.4'
N N 0.0061 0.0033 'International Tables Vol C Tables 4.2.6.8 and 6.1.1.4'
I I -0.4742 1.8119 'International Tables Vol C Tables 4.2.6.8 and 6.1.1.4'
Ce Ce -0.2486 2.6331 'International Tables Vol C Tables 4.2.6.8 and 6.1.1.4'

loop_
_exptl_crystal_face_index_h
_exptl_crystal_face_index_k
_exptl_crystal_face_index_l
_exptl_crystal_face_perp_dist
-1 -31 1 0.0288
9 -21 -1 0.1012
1 31 -1 0.0288
-12 1 5 0.1379
8 -11 -19 0.1156
-11 -12 -8 0.0929
1 -17 23 0.0609
7 5 23 0.1079
-1 4 29 0.0712
5 3 -27 0.0978
-3 -21 19 0.0671
-2 -19 -22 0.0556

loop_
_geom_angle_atom_site_label_1
_geom_angle_atom_site_label_2
_geom_angle_atom_site_label_3
_geom_angle
_geom_angle_site_symmetry_1
_geom_angle_site_symmetry_3
_geom_angle_publ_flag
C3 Ce1 I1 128.04(5) . . ?
C3 Ce1 C2 68.98(7) . . ?
C3 Ce1 C4 78.20(7) . . ?
C3 Ce1 C5 80.35(7) . . ?
C3 Ce1 C6 143.66(7) . . ?
C2 Ce1 I1 70.76(5) . . ?
C2 Ce1 C6 138.14(7) . . ?
C1 Ce1 I1 73.73(5) . . ?
C1 Ce1 C3 68.26(7) . . ?
C1 Ce1 C2 80.16(7) . . ?
C1 Ce1 C4 145.16(7) . . ?
C1 Ce1 C5 92.25(7) . . ?
C1 Ce1 C6 129.03(7) . . ?
C4 Ce1 I1 138.30(5) . . ?
C4 Ce1 C2 96.79(7) . . ?
C4 Ce1 C6 75.12(7) . . ?
C5 Ce1 I1 135.88(4) . . ?
C5 Ce1 C2 149.10(7) . . ?
C5 Ce1 C4 72.58(7) . . ?
C5 Ce1 C6 68.44(7) . . ?
C6 Ce1 I1 88.10(5) . . ?
C3 N6 C9 126.16(19) . . ?
C3 N6 C18 111.52(19) . . ?
C18 N6 C9 122.31(19) . . ?
C3 N5 C17 109.96(18) . . ?
C3 N5 B1 126.70(18) . . ?
C17 N5 B1 123.31(18) . . ?
C23 N7 B2 122.11(19) . . ?
C6 N7 C23 110.06(19) . . ?
C6 N7 B2 127.80(19) . . ?
C4 N11 C19 110.04(18) . . ?
C4 N11 B2 121.46(18) . . ?
C19 N11 B2 128.50(19) . . ?
C22 N10 C11 122.8(2) . . ?
C5 N10 C22 111.53(19) . . ?
C5 N10 C11 125.6(2) . . ?
C1 N3 C13 109.53(19) . . ?
C1 N3 B1 124.50(19) . . ?
C13 N3 B1 125.02(19) . . ?
C2 N1 C15 110.2(2) . . ?
C2 N1 B1 124.69(18) . . ?
C15 N1 B1 124.8(2) . . ?
C21 N9 B2 123.52(19) . . ?
C5 N9 C21 109.44(19) . . ?
C5 N9 B2 127.02(18) . . ?
C4 N12 C10 125.1(2) . . ?
C4 N12 C20 111.58(19) . . ?
C20 N12 C10 123.24(19) . . ?
C2 N2 C16 111.6(2) . . ?
C2 N2 C8 124.2(2) . . ?
C16 N2 C8 124.0(2) . . ?
C1 N4 C7 123.0(2) . . ?
C1 N4 C14 111.16(19) . . ?
C14 N4 C7 125.6(2) . . ?
C6 N8 C24 111.7(2) . . ?
C6 N8 C12 125.5(2) . . ?
C24 N8 C12 122.6(2) . . ?
N6 C3 Ce1 135.73(16) . . ?
N6 C3 N5 104.27(18) . . ?
N5 C3 Ce1 119.83(14) . . ?
N1 C2 Ce1 116.35(14) . . ?
N2 C2 Ce1 128.10(16) . . ?
N2 C2 N1 104.2(2) . . ?
N3 C1 Ce1 120.09(14) . . ?
N4 C1 Ce1 123.46(15) . . ?
N4 C1 N3 105.05(19) . . ?
N10 C22 H22 127.0 . . ?
C21 C22 N10 105.9(2) . . ?
C21 C22 H22 127.0 . . ?
N11 C4 Ce1 124.59(14) . . ?
N12 C4 Ce1 130.77(16) . . ?
N12 C4 N11 104.38(19) . . ?
N6 C9 H9A 109.5 . . ?
N6 C9 H9B 109.5 . . ?
N6 C9 H9C 109.5 . . ?
H9A C9 H9B 109.5 . . ?
H9A C9 H9C 109.5 . . ?
H9B C9 H9C 109.5 . . ?
N9 C21 H21 126.0 . . ?
C22 C21 N9 108.1(2) . . ?
C22 C21 H21 126.0 . . ?
N10 C5 Ce1 133.93(16) . . ?
N10 C5 N9 105.01(19) . . ?
N9 C5 Ce1 121.03(14) . . ?
N4 C7 H7A 109.5 . . ?
N4 C7 H7B 109.5 . . ?
N4 C7 H7C 109.5 . . ?
H7A C7 H7B 109.5 . . ?
H7A C7 H7C 109.5 . . ?
H7B C7 H7C 109.5 . . ?
N6 C18 H18 126.8 . . ?
C17 C18 N6 106.4(2) . . ?
C17 C18 H18 126.8 . . ?
N12 C10 H10A 109.5 . . ?
N12 C10 H10B 109.5 . . ?
N12 C10 H10C 109.5 . . ?
H10A C10 H10B 109.5 . . ?
H10A C10 H10C 109.5 . . ?
H10B C10 H10C 109.5 . . ?
N1 C15 H15 126.2 . . ?
C16 C15 N1 107.6(2) . . ?
C16 C15 H15 126.2 . . ?
N5 C17 H17 126.1 . . ?
C18 C17 N5 107.9(2) . . ?
C18 C17 H17 126.1 . . ?
N7 C23 H23 126.1 . . ?
C24 C23 N7 107.8(2) . . ?
C24 C23 H23 126.1 . . ?
N7 C6 Ce1 113.72(14) . . ?
N7 C6 N8 104.0(2) . . ?
N8 C6 Ce1 132.13(16) . . ?
N3 C13 H13 126.1 . . ?
C14 C13 N3 107.7(2) . . ?
C14 C13 H13 126.1 . . ?
N10 C11 H11A 109.5 . . ?
N10 C11 H11B 109.5 . . ?
N10 C11 H11C 109.5 . . ?
H11A C11 H11B 109.5 . . ?
H11A C11 H11C 109.5 . . ?
H11B C11 H11C 109.5 . . ?
N11 C19 H19 126.2 . . ?
C20 C19 N11 107.6(2) . . ?
C20 C19 H19 126.2 . . ?
C35 C36 H36 118.7 . . ?
C35 C36 C31 122.5(2) . . ?
C31 C36 H36 118.7 . . ?
C26 C25 C30 115.9(2) . . ?
C26 C25 B1 121.9(2) . . ?
C30 C25 B1 121.3(2) . . ?
C30 C29 H29 120.1 . . ?
C28 C29 H29 120.1 . . ?
C28 C29 C30 119.8(2) . . ?
C36 C35 H35 119.9 . . ?
C34 C35 C36 120.2(2) . . ?
C34 C35 H35 119.9 . . ?
N4 C14 H14 126.8 . . ?
C13 C14 N4 106.4(2) . . ?
C13 C14 H14 126.8 . . ?
C25 C26 H26 119.0 . . ?
C27 C26 C25 121.9(2) . . ?
C27 C26 H26 119.0 . . ?
N2 C16 H16 126.9 . . ?
C15 C16 N2 106.3(2) . . ?
C15 C16 H16 126.9 . . ?
C25 C30 H30 118.7 . . ?
C29 C30 C25 122.6(2) . . ?
C29 C30 H30 118.7 . . ?
C36 C31 B2 117.8(2) . . ?
C32 C31 C36 115.3(2) . . ?
C32 C31 B2 125.3(2) . . ?
C35 C34 H34 120.3 . . ?
C35 C34 C33 119.3(2) . . ?
C33 C34 H34 120.3 . . ?
N8 C24 H24 126.8 . . ?
C23 C24 N8 106.3(2) . . ?
C23 C24 H24 126.8 . . ?
N12 C20 H20 126.8 . . ?
C19 C20 N12 106.4(2) . . ?
C19 C20 H20 126.8 . . ?
C31 C32 H32 118.7 . . ?
C33 C32 C31 122.5(2) . . ?
C33 C32 H32 118.7 . . ?
C34 C33 C32 120.1(2) . . ?
C34 C33 H33 120.0 . . ?
C32 C33 H33 120.0 . . ?
N2 C8 H8A 109.5 . . ?
N2 C8 H8B 109.5 . . ?
N2 C8 H8C 109.5 . . ?
H8A C8 H8B 109.5 . . ?
H8A C8 H8C 109.5 . . ?
H8B C8 H8C 109.5 . . ?
C29 C28 H28 120.3 . . ?
C29 C28 C27 119.4(2) . . ?
C27 C28 H28 120.3 . . ?
N5 B1 N1 108.41(18) . . ?
N5 B1 C25 107.72(18) . . ?
N3 B1 N5 109.89(18) . . ?
N3 B1 N1 105.64(17) . . ?
N3 B1 C25 111.95(19) . . ?
N1 B1 C25 113.17(18) . . ?
C26 C27 H27 119.8 . . ?
C28 C27 C26 120.3(3) . . ?
C28 C27 H27 119.8 . . ?
N7 B2 N11 106.00(17) . . ?
N7 B2 N9 109.94(17) . . ?
N7 B2 C31 109.84(18) . . ?
N11 B2 N9 108.76(17) . . ?
N11 B2 C31 116.91(18) . . ?
N9 B2 C31 105.34(17) . . ?
N8 C12 H12A 109.5 . . ?
N8 C12 H12B 109.5 . . ?
N8 C12 H12C 109.5 . . ?
H12A C12 H12B 109.5 . . ?
H12A C12 H12C 109.5 . . ?
H12B C12 H12C 109.5 . . ?

loop_
_geom_bond_atom_site_label_1
_geom_bond_atom_site_label_2
_geom_bond_distance
_geom_bond_site_symmetry_2
_geom_bond_publ_flag
Ce1 I1 3.2951(2) . ?
Ce1 C3 2.676(2) . ?
Ce1 C2 2.754(2) . ?
Ce1 C1 2.631(2) . ?
Ce1 C4 2.711(2) . ?
Ce1 C5 2.683(2) . ?
Ce1 C6 2.781(2) . ?
N6 C3 1.367(3) . ?
N6 C9 1.462(3) . ?
N6 C18 1.381(3) . ?
N5 C3 1.368(3) . ?
N5 C17 1.393(3) . ?
N5 B1 1.572(3) . ?
N7 C23 1.393(3) . ?
N7 C6 1.362(3) . ?
N7 B2 1.568(3) . ?
N11 C4 1.370(3) . ?
N11 C19 1.388(3) . ?
N11 B2 1.579(3) . ?
N10 C22 1.383(3) . ?
N10 C5 1.356(3) . ?
N10 C11 1.455(3) . ?
N3 C1 1.363(3) . ?
N3 C13 1.387(3) . ?
N3 B1 1.562(3) . ?
N1 C2 1.367(3) . ?
N1 C15 1.387(3) . ?
N1 B1 1.578(3) . ?
N9 C21 1.395(3) . ?
N9 C5 1.361(3) . ?
N9 B2 1.584(3) . ?
N12 C4 1.362(3) . ?
N12 C10 1.456(3) . ?
N12 C20 1.378(3) . ?
N2 C2 1.365(3) . ?
N2 C16 1.376(3) . ?
N2 C8 1.454(3) . ?
N4 C1 1.356(3) . ?
N4 C7 1.451(3) . ?
N4 C14 1.375(3) . ?
N8 C6 1.367(3) . ?
N8 C24 1.376(3) . ?
N8 C12 1.456(3) . ?
C22 H22 0.9500 . ?
C22 C21 1.343(3) . ?
C9 H9A 0.9800 . ?
C9 H9B 0.9800 . ?
C9 H9C 0.9800 . ?
C21 H21 0.9500 . ?
C7 H7A 0.9800 . ?
C7 H7B 0.9800 . ?
C7 H7C 0.9800 . ?
C18 H18 0.9500 . ?
C18 C17 1.342(3) . ?
C10 H10A 0.9800 . ?
C10 H10B 0.9800 . ?
C10 H10C 0.9800 . ?
C15 H15 0.9500 . ?
C15 C16 1.351(4) . ?
C17 H17 0.9500 . ?
C23 H23 0.9500 . ?
C23 C24 1.338(3) . ?
C13 H13 0.9500 . ?
C13 C14 1.347(3) . ?
C11 H11A 0.9800 . ?
C11 H11B 0.9800 . ?
C11 H11C 0.9800 . ?
C19 H19 0.9500 . ?
C19 C20 1.349(3) . ?
C36 H36 0.9500 . ?
C36 C35 1.392(3) . ?
C36 C31 1.408(3) . ?
C25 C26 1.399(4) . ?
C25 C30 1.399(3) . ?
C25 B1 1.622(3) . ?
C29 H29 0.9500 . ?
C29 C30 1.393(3) . ?
C29 C28 1.376(4) . ?
C35 H35 0.9500 . ?
C35 C34 1.373(4) . ?
C14 H14 0.9500 . ?
C26 H26 0.9500 . ?
C26 C27 1.392(4) . ?
C16 H16 0.9500 . ?
C30 H30 0.9500 . ?
C31 C32 1.400(3) . ?
C31 B2 1.622(3) . ?
C34 H34 0.9500 . ?
C34 C33 1.388(4) . ?
C24 H24 0.9500 . ?
C20 H20 0.9500 . ?
C32 H32 0.9500 . ?
C32 C33 1.390(3) . ?
C33 H33 0.9500 . ?
C8 H8A 0.9800 . ?
C8 H8B 0.9800 . ?
C8 H8C 0.9800 . ?
C28 H28 0.9500 . ?
C28 C27 1.384(4) . ?
C27 H27 0.9500 . ?
C12 H12A 0.9800 . ?
C12 H12B 0.9800 . ?
C12 H12C 0.9800 . ?

loop_
_geom_torsion_atom_site_label_1
_geom_torsion_atom_site_label_2
_geom_torsion_atom_site_label_3
_geom_torsion_atom_site_label_4
_geom_torsion
_geom_torsion_site_symmetry_1
_geom_torsion_site_symmetry_2
_geom_torsion_site_symmetry_3
_geom_torsion_site_symmetry_4
_geom_torsion_publ_flag
N6 C18 C17 N5 0.2(3) . . . . ?
N7 C23 C24 N8 -1.6(3) . . . . ?
N11 C19 C20 N12 0.3(3) . . . . ?
N10 C22 C21 N9 0.2(3) . . . . ?
N3 C13 C14 N4 0.2(3) . . . . ?
N1 C15 C16 N2 -0.7(3) . . . . ?
C3 N6 C18 C17 -0.6(3) . . . . ?
C3 N5 C17 C18 0.2(3) . . . . ?
C3 N5 B1 N3 -51.5(3) . . . . ?
C3 N5 B1 N1 63.5(3) . . . . ?
C3 N5 B1 C25 -173.70(19) . . . . ?
C2 N1 C15 C16 3.0(3) . . . . ?
C2 N1 B1 N5 -38.6(3) . . . . ?
C2 N1 B1 N3 79.2(2) . . . . ?
C2 N1 B1 C25 -158.0(2) . . . . ?
C2 N2 C16 C15 -1.8(3) . . . . ?
C1 N3 C13 C14 -2.4(3) . . . . ?
C1 N3 B1 N5 38.7(3) . . . . ?
C1 N3 B1 N1 -78.0(2) . . . . ?
C1 N3 B1 C25 158.4(2) . . . . ?
C1 N4 C14 C13 2.2(3) . . . . ?
C22 N10 C5 Ce1 178.37(16) . . . . ?
C22 N10 C5 N9 0.2(2) . . . . ?
C4 N11 C19 C20 -0.3(3) . . . . ?
C4 N11 B2 N7 -56.0(3) . . . . ?
C4 N11 B2 N9 62.1(3) . . . . ?
C4 N11 B2 C31 -178.80(19) . . . . ?
C4 N12 C20 C19 -0.2(3) . . . . ?
C9 N6 C3 Ce1 5.8(3) . . . . ?
C9 N6 C3 N5 -179.3(2) . . . . ?
C9 N6 C18 C17 179.4(2) . . . . ?
C21 N9 C5 Ce1 -178.51(14) . . . . ?
C21 N9 C5 N10 -0.1(2) . . . . ?
C21 N9 B2 N7 -126.9(2) . . . . ?
C21 N9 B2 N11 117.5(2) . . . . ?
C21 N9 B2 C31 -8.6(3) . . . . ?
C5 N10 C22 C21 -0.3(3) . . . . ?
C5 N9 C21 C22 -0.1(3) . . . . ?
C5 N9 B2 N7 54.9(3) . . . . ?
C5 N9 B2 N11 -60.7(3) . . . . ?
C5 N9 B2 C31 173.21(19) . . . . ?
C7 N4 C1 Ce1 -35.0(3) . . . . ?
C7 N4 C1 N3 -178.2(2) . . . . ?
C7 N4 C14 C13 176.6(2) . . . . ?
C18 N6 C3 Ce1 -174.20(16) . . . . ?
C18 N6 C3 N5 0.7(2) . . . . ?
C10 N12 C4 Ce1 3.2(3) . . . . ?
C10 N12 C4 N11 177.4(2) . . . . ?
C10 N12 C20 C19 -177.6(2) . . . . ?
C15 N1 C2 Ce1 142.79(15) . . . . ?
C15 N1 C2 N2 -3.9(2) . . . . ?
C15 N1 B1 N5 149.4(2) . . . . ?
C15 N1 B1 N3 -92.8(2) . . . . ?
C15 N1 B1 C25 30.0(3) . . . . ?
C17 N5 C3 Ce1 175.37(14) . . . . ?
C17 N5 C3 N6 -0.5(2) . . . . ?
C17 N5 B1 N3 126.5(2) . . . . ?
C17 N5 B1 N1 -118.5(2) . . . . ?
C17 N5 B1 C25 4.3(3) . . . . ?
C23 N7 C6 Ce1 146.17(15) . . . . ?
C23 N7 C6 N8 -3.7(2) . . . . ?
C23 N7 B2 N11 -95.4(2) . . . . ?
C23 N7 B2 N9 147.20(19) . . . . ?
C23 N7 B2 C31 31.7(3) . . . . ?
C6 N7 C23 C24 3.5(3) . . . . ?
C6 N7 B2 N11 86.8(2) . . . . ?
C6 N7 B2 N9 -30.6(3) . . . . ?
C6 N7 B2 C31 -146.1(2) . . . . ?
C6 N8 C24 C23 -0.8(3) . . . . ?
C13 N3 C1 Ce1 -141.05(16) . . . . ?
C13 N3 C1 N4 3.6(2) . . . . ?
C13 N3 B1 N5 -153.6(2) . . . . ?
C13 N3 B1 N1 89.6(3) . . . . ?
C13 N3 B1 C25 -34.0(3) . . . . ?
C11 N10 C22 C21 179.5(2) . . . . ?
C11 N10 C5 Ce1 -1.4(3) . . . . ?
C11 N10 C5 N9 -179.5(2) . . . . ?
C19 N11 C4 Ce1 174.85(15) . . . . ?
C19 N11 C4 N12 0.2(2) . . . . ?
C19 N11 B2 N7 123.7(2) . . . . ?
C19 N11 B2 N9 -118.2(2) . . . . ?
C19 N11 B2 C31 0.9(3) . . . . ?
C36 C35 C34 C33 -1.2(4) . . . . ?
C36 C31 C32 C33 -2.0(3) . . . . ?
C36 C31 B2 N7 36.1(3) . . . . ?
C36 C31 B2 N11 156.8(2) . . . . ?
C36 C31 B2 N9 -82.3(2) . . . . ?
C25 C26 C27 C28 0.5(4) . . . . ?
C29 C28 C27 C26 -0.3(4) . . . . ?
C35 C36 C31 C32 1.1(3) . . . . ?
C35 C36 C31 B2 167.6(2) . . . . ?
C35 C34 C33 C32 0.3(4) . . . . ?
C14 N4 C1 Ce1 139.56(17) . . . . ?
C14 N4 C1 N3 -3.6(3) . . . . ?
C26 C25 C30 C29 -0.1(3) . . . . ?
C26 C25 B1 N5 86.1(3) . . . . ?
C26 C25 B1 N3 -34.8(3) . . . . ?
C26 C25 B1 N1 -154.0(2) . . . . ?
C16 N2 C2 Ce1 -137.78(18) . . . . ?
C16 N2 C2 N1 3.6(2) . . . . ?
C30 C25 C26 C27 -0.3(4) . . . . ?
C30 C25 B1 N5 -82.9(3) . . . . ?
C30 C25 B1 N3 156.2(2) . . . . ?
C30 C25 B1 N1 37.0(3) . . . . ?
C30 C29 C28 C27 -0.1(4) . . . . ?
C31 C36 C35 C34 0.5(4) . . . . ?
C31 C32 C33 C34 1.4(4) . . . . ?
C24 N8 C6 Ce1 -138.97(19) . . . . ?
C24 N8 C6 N7 2.8(3) . . . . ?
C20 N12 C4 Ce1 -174.16(16) . . . . ?
C20 N12 C4 N11 0.0(2) . . . . ?
C32 C31 B2 N7 -159.0(2) . . . . ?
C32 C31 B2 N11 -38.2(3) . . . . ?
C32 C31 B2 N9 82.7(3) . . . . ?
C8 N2 C2 Ce1 36.6(3) . . . . ?
C8 N2 C2 N1 177.9(2) . . . . ?
C8 N2 C16 C15 -176.2(2) . . . . ?
C28 C29 C30 C25 0.2(4) . . . . ?
B1 N5 C3 Ce1 -6.4(3) . . . . ?
B1 N5 C3 N6 177.71(19) . . . . ?
B1 N5 C17 C18 -178.1(2) . . . . ?
B1 N3 C1 Ce1 28.3(3) . . . . ?
B1 N3 C1 N4 172.94(19) . . . . ?
B1 N3 C13 C14 -171.7(2) . . . . ?
B1 N1 C2 Ce1 -30.2(3) . . . . ?
B1 N1 C2 N2 -176.95(18) . . . . ?
B1 N1 C15 C16 176.0(2) . . . . ?
B1 C25 C26 C27 -169.9(2) . . . . ?
B1 C25 C30 C29 169.6(2) . . . . ?
B2 N7 C23 C24 -174.70(19) . . . . ?
B2 N7 C6 Ce1 -35.8(3) . . . . ?
B2 N7 C6 N8 174.28(19) . . . . ?
B2 N11 C4 Ce1 -5.4(3) . . . . ?
B2 N11 C4 N12 179.92(18) . . . . ?
B2 N11 C19 C20 179.9(2) . . . . ?
B2 N9 C21 C22 -178.59(19) . . . . ?
B2 N9 C5 Ce1 -0.1(3) . . . . ?
B2 N9 C5 N10 178.33(18) . . . . ?
B2 C31 C32 C33 -167.3(2) . . . . ?
C12 N8 C6 Ce1 46.5(4) . . . . ?
C12 N8 C6 N7 -171.8(2) . . . . ?
C12 N8 C24 C23 174.0(2) . . . . ?

loop_
_exptl_oxdiff_crystal_face_indexfrac_h
_exptl_oxdiff_crystal_face_indexfrac_k
_exptl_oxdiff_crystal_face_indexfrac_l
_exptl_oxdiff_crystal_face_x
_exptl_oxdiff_crystal_face_y
_exptl_oxdiff_crystal_face_z
-0.5660 -30.5401 1.0424 0.7528 0.6430 -0.1409
8.7297 -21.2741 -0.5012 0.6293 0.4331 0.6453
0.5660 30.5401 -1.0424 -0.7528 -0.6430 0.1409
-12.0656 0.7430 4.6602 -0.0869 -0.0753 -0.9934
8.4474 -10.6900 -18.9728 -0.0543 0.6818 0.7295
-10.5087 -12.0562 -7.7415 -0.0400 0.5176 -0.8547
1.1587 -17.3070 23.3669 0.9710 -0.2332 -0.0533
6.5242 4.8697 23.0405 0.5065 -0.7366 0.4483
-0.5578 3.5982 28.5267 0.5598 -0.8147 -0.1511
4.6130 3.3869 -26.8696 -0.6312 0.5985 0.4933
-3.3795 -21.1903 19.4661 0.9090 -0.0241 -0.4161
-1.9945 -18.8198 -21.9059 -0.0777 0.9888 -0.1278
